data_4127512
loop_
_publ_author_name
'Song, Fangyuan'
'Al-Ameed, Karrar'
'Schilling, Mauro'
'Fox, Thomas'
'Luber, Sandra'
'Patzke, Greta R.'

_publ_section_title
;
 Mechanistically Driven Control over Cubane Oxo Cluster Catalysts.
;
_journal_issue 22
_journal_name_full 'Journal of the American Chemical Society'
_journal_page_first 8846
_journal_page_last 8857
_journal_paper_doi 10.1021/jacs.9b01356
_journal_volume 141
_journal_year 2019
_chemical_formula_moiety 'C50 H47 Co4 N8 O15, N O3, 2(H2 O), O'
_chemical_formula_sum 'C50 H53 Co4 N9 O21'
_chemical_formula_weight 1351.73
_space_group_crystal_system triclinic
_space_group_IT_number 2
_space_group_name_Hall '-P 1'
_space_group_name_H-M_alt 'P -1'
_symmetry_space_group_name_Hall '-P 1'
_symmetry_space_group_name_H-M 'P -1'
_atom_sites_solution_hydrogens mixed
_audit_creation_date 2018-08-14
_audit_creation_method
;
Olex2 1.2
(compiled 2018.05.29 svn.r3508 for OlexSys, GUI svn.r5506)
;
_cell_angle_alpha 90.190(2)
_cell_angle_beta 105.029(3)
_cell_angle_gamma 92.381(3)
_cell_formula_units_Z 2
_cell_length_a 12.6957(4)
_cell_length_b 14.2283(5)
_cell_length_c 15.5843(4)
_cell_measurement_reflns_used 10650
_cell_measurement_temperature 180(2)
_cell_measurement_theta_max 26.3250
_cell_measurement_theta_min 2.7810
_cell_volume 2716.19(15)
_computing_cell_refinement 'CrysAlisPro 1.171.39.9b (Rigaku OD, 2015)'
_computing_data_collection 'CrysAlisPro 1.171.39.9b (Rigaku OD, 2015)'
_computing_data_reduction 'CrysAlisPro 1.171.39.9b (Rigaku OD, 2015)'
_computing_molecular_graphics 'Olex2 (Dolomanov et al., 2009)'
_computing_publication_material 'Olex2 (Dolomanov et al., 2009)'
_computing_structure_refinement 'ShelXL (Sheldrick, 2015)'
_diffrn_ambient_temperature 180.0
_diffrn_detector 'CCD plate'
_diffrn_detector_area_resol_mean 10.4498
_diffrn_detector_type Ruby
_diffrn_measured_fraction_theta_full 0.999
_diffrn_measured_fraction_theta_max 0.999
_diffrn_measurement_details
;
List of Runs (angles in degrees, time in seconds):

  # Type    Start    End  Width  t~exp~   \w     \q     \k     \f   Frames
--------------------------------------------------------------------------
  1  \w     10.00  35.00   1.00   42.50    --   20.59  60.00 148.55   25
  2  \w     12.00  38.00   1.00   42.50    --   20.59  60.00  -0.09   26
  3  \w      7.00  94.00   1.00   42.50    --   20.59  60.00-104.03   87
  4  \w     -8.00  18.00   1.00   42.50    --   20.59  59.00 129.91   26
  5  \w     -9.00  76.00   1.00   42.50    --   20.59  59.00  63.98   85
  6  \w    -52.00  49.00   1.00   42.50    --   20.59 -57.00 120.00  101
  7  \w     -4.00  22.00   1.00   42.50    --   20.59  57.00-150.00   26
  8  \w     50.00  85.00   1.00   42.50    --   20.59  57.00-150.00   35
  9  \w      8.00  92.00   1.00   42.50    --   20.59  60.00 -22.96   84
;
_diffrn_measurement_device 'four-circle diffractometer'
_diffrn_measurement_device_type 'Xcalibur, Ruby'
_diffrn_measurement_method '\w scans'
_diffrn_orient_matrix_type 'CrysAlisPro convention (1999,Acta A55,543-557)'
_diffrn_orient_matrix_UB_11 0.0573469000
_diffrn_orient_matrix_UB_12 0.0010194000
_diffrn_orient_matrix_UB_13 0.0059085000
_diffrn_orient_matrix_UB_21 -0.0032207000
_diffrn_orient_matrix_UB_22 0.0415721000
_diffrn_orient_matrix_UB_23 -0.0253751000
_diffrn_orient_matrix_UB_31 0.0073348000
_diffrn_orient_matrix_UB_32 0.0275809000
_diffrn_orient_matrix_UB_33 0.0392744000
_diffrn_radiation_monochromator graphite
_diffrn_radiation_probe x-ray
_diffrn_radiation_type MoK\a
_diffrn_radiation_wavelength 0.71073
_diffrn_reflns_av_R_equivalents 0.0396
_diffrn_reflns_av_unetI/netI 0.0478
_diffrn_reflns_Laue_measured_fraction_full 0.999
_diffrn_reflns_Laue_measured_fraction_max 0.999
_diffrn_reflns_limit_h_max 15
_diffrn_reflns_limit_h_min -15
_diffrn_reflns_limit_k_max 17
_diffrn_reflns_limit_k_min -17
_diffrn_reflns_limit_l_max 16
_diffrn_reflns_limit_l_min -19
_diffrn_reflns_number 30482
_diffrn_reflns_point_group_measured_fraction_full 0.999
_diffrn_reflns_point_group_measured_fraction_max 0.999
_diffrn_reflns_theta_full 25.242
_diffrn_reflns_theta_max 26.371
_diffrn_reflns_theta_min 2.707
_diffrn_source 'fine-focus sealed X-ray tube'
_diffrn_source_type 'Enhance (Mo) X-ray Source'
_exptl_absorpt_coefficient_mu 1.289
_exptl_absorpt_correction_T_max 0.887
_exptl_absorpt_correction_T_min 0.751
_exptl_absorpt_correction_type gaussian
_exptl_absorpt_process_details
;
CrysAlisPro 1.171.39.9b (Rigaku Oxford Diffraction, 2015)
Numerical absorption correction based on gaussian integration over
            a multifaceted crystal model
Empirical absorption correction using spherical harmonics,
 implemented in SCALE3 ABSPACK scaling algorithm.
;
_exptl_crystal_colour 'metallic intense purple'
_exptl_crystal_density_diffrn 1.653
_exptl_crystal_description block
_exptl_crystal_F_000 1384
_exptl_crystal_size_max 0.323
_exptl_crystal_size_mid 0.228
_exptl_crystal_size_min 0.121
_refine_diff_density_max 0.848
_refine_diff_density_min -0.420
_refine_diff_density_rms 0.071
_refine_ls_extinction_method none
_refine_ls_goodness_of_fit_ref 1.027
_refine_ls_hydrogen_treatment mixed
_refine_ls_matrix_type full
_refine_ls_number_parameters 781
_refine_ls_number_reflns 11102
_refine_ls_number_restraints 0
_refine_ls_restrained_S_all 1.027
_refine_ls_R_factor_all 0.0491
_refine_ls_R_factor_gt 0.0361
_refine_ls_shift/su_max 0.001
_refine_ls_shift/su_mean 0.000
_refine_ls_structure_factor_coef Fsqd
_refine_ls_weighting_details 'w=1/[\s^2^(Fo^2^)+(0.0365P)^2^+1.9411P] where P=(Fo^2^+2Fc^2^)/3'
_refine_ls_weighting_scheme calc
_refine_ls_wR_factor_gt 0.0843
_refine_ls_wR_factor_ref 0.0911
_reflns_Friedel_coverage 0.000
_reflns_number_gt 9062
_reflns_number_total 11102
_reflns_threshold_expression 'I > 2\s(I)'
_cod_data_source_file ja9b01356_si_002.cif
_cod_data_source_block 1891283(1-3oac-no3final)
_cod_original_cell_volume 2716.20(15)
_cod_database_code 4127512
_shelx_shelxl_version_number 2018/3
_chemical_oxdiff_formula 'C50 H53 Co4 N9 O21'
_shelx_space_group_comment
;
The symmetry employed for this shelxl refinement is uniquely defined
by the following loop, which should always be used as a source of
symmetry information in preference to the above space-group names.
They are only intended as comments.
;
_reflns_odcompleteness_completeness 99.88
_reflns_odcompleteness_iscentric 1
_reflns_odcompleteness_theta 26.32
_olex2_refinement_description
;
1. Fixed Uiso
 At 1.2 times of:
  All C(H) groups
 At 1.5 times of:
  All C(H,H,H) groups
2.a Free rotating group:
 O16(H16A,H16B), O17(H17A,H17B)
2.b Rotating group:
 O9(H9A,H9B)
2.c Aromatic/amide H refined with riding coordinates:
 C1(H1), C2(H2), C3(H3), C4(H4), C8(H8A), C9(H9), C10(H10), C11(H11), C12(H12),
  C13(H13), C14(H14), C15(H15), C19(H19), C20(H20), C21(H21), C22(H22),
 C23(H23), C24(H24), C25(H25), C26(H26), C30(H30), C31(H31), C32(H32), C33(H33),
  C34(H34), C35(H35), C36(H36), C37(H37), C41(H41), C42(H42), C43(H43), C44(H44)
2.d Idealised Me refined as rotating group:
 C46(H46A,H46B,H46C), C48(H48A,H48B,H48C), C50(H50A,H50B,H50C)
2.e Idealised tetrahedral OH refined as rotating group:
 O5(H5), O6(H6), O7(H7), O8(H8)
;
_olex2_submission_special_instructions 'No special instructions were received'
_oxdiff_exptl_absorpt_empirical_details
;
Empirical correction (ABSPACK) includes:
- Absorption correction using spherical harmonics
- Frame scaling
;
_oxdiff_exptl_absorpt_empirical_full_max 1.119
_oxdiff_exptl_absorpt_empirical_full_min 0.892

loop_
_space_group_symop_operation_xyz
'x, y, z'
'-x, -y, -z'

loop_
_atom_site_label
_atom_site_type_symbol
_atom_site_fract_x
_atom_site_fract_y
_atom_site_fract_z
_atom_site_U_iso_or_equiv
_atom_site_adp_type
_atom_site_occupancy
_atom_site_site_symmetry_order
_atom_site_calc_flag
_atom_site_refinement_flags_posn
Co1 Co 0.74022(3) 0.66814(2) 0.38359(2) 0.01794(9) Uani 1 1 d .
Co2 Co 0.59945(3) 0.84165(2) 0.29702(2) 0.01839(9) Uani 1 1 d .
Co3 Co 0.61761(3) 0.66489(2) 0.17154(2) 0.01682(9) Uani 1 1 d .
Co4 Co 0.82874(3) 0.80741(2) 0.25144(2) 0.01676(9) Uani 1 1 d .
O1 O 0.59093(13) 0.68409(12) 0.29739(11) 0.0174(4) Uani 1 1 d .
O1N O 0.81560(19) 0.69199(18) 0.74568(17) 0.0550(7) Uani 1 1 d .
O2 O 0.75825(13) 0.81652(11) 0.35977(11) 0.0175(4) Uani 1 1 d .
O2N O 0.8846(2) 0.82701(18) 0.7969(2) 0.0656(8) Uani 1 1 d .
O3 O 0.78693(13) 0.66706(11) 0.25984(11) 0.0177(4) Uani 1 1 d .
O3N O 0.98420(19) 0.70184(19) 0.82008(17) 0.0556(7) Uani 1 1 d .
O4 O 0.65021(13) 0.80540(11) 0.18313(11) 0.0169(4) Uani 1 1 d .
O5 O 0.46766(15) 0.55653(12) 0.28809(12) 0.0245(4) Uani 1 1 d .
H5 H 0.457191 0.556136 0.232612 0.038(9) Uiso 1 1 calc GR
O6 O 0.84734(15) 0.95413(12) 0.42829(13) 0.0246(4) Uani 1 1 d .
H6 H 0.798486 0.987070 0.397533 0.027(8) Uiso 1 1 calc GR
O7 O 0.93616(14) 0.57254(12) 0.29986(12) 0.0243(4) Uani 1 1 d .
H7 H 0.971177 0.619955 0.326818 0.035(9) Uiso 1 1 calc GR
O8 O 0.52518(14) 0.88762(12) 0.07741(12) 0.0235(4) Uani 1 1 d .
H8 H 0.480327 0.841306 0.069489 0.030(9) Uiso 1 1 calc GR
O9 O 0.78165(16) 0.52764(12) 0.39580(13) 0.0288(4) Uani 1 1 d .
H9A H 0.790709 0.508312 0.450667 0.080(15) Uiso 1 1 d GR
H9B H 0.842754 0.519613 0.380829 0.051(11) Uiso 1 1 d GR
O10 O 0.57336(17) 0.97739(13) 0.26727(14) 0.0351(5) Uani 1 1 d .
O11 O 0.7095(2) 1.07126(16) 0.3406(2) 0.0651(9) Uani 1 1 d .
O12 O 0.45682(14) 0.61815(12) 0.11891(12) 0.0234(4) Uani 1 1 d .
O13 O 0.38060(15) 0.74203(13) 0.04453(14) 0.0337(5) Uani 1 1 d .
O14 O 0.98463(14) 0.84261(13) 0.31912(12) 0.0263(4) Uani 1 1 d .
O15 O 1.06231(15) 0.71148(13) 0.37703(13) 0.0292(5) Uani 1 1 d .
O16 O 0.81208(19) 0.43116(17) 0.54251(16) 0.0425(6) Uani 1 1 d .
H16A H 0.838111 0.377415 0.555593 0.065(13) Uiso 1 1 d G
H16B H 0.821018 0.464065 0.589741 0.046(11) Uiso 1 1 d G
O17 O 0.8586(2) 0.50781(18) 0.71238(19) 0.0528(7) Uani 1 1 d .
H17A H 0.925313 0.493822 0.724678 0.13(2) Uiso 1 1 d G
H17B H 0.853747 0.562766 0.732081 0.007(6) Uiso 1 1 d G
N1 N 0.63154(18) 0.65031(15) 0.46606(14) 0.0225(5) Uani 1 1 d .
N2 N 0.43321(17) 0.80261(15) 0.26719(14) 0.0223(5) Uani 1 1 d .
N3 N 0.87735(17) 0.71561(15) 0.48845(14) 0.0225(5) Uani 1 1 d .
N4 N 0.60849(18) 0.86829(15) 0.43498(15) 0.0234(5) Uani 1 1 d .
N5 N 0.66971(17) 0.52663(14) 0.16689(14) 0.0205(5) Uani 1 1 d .
N6 N 0.89261(17) 0.73920(15) 0.15133(14) 0.0219(5) Uani 1 1 d .
N7 N 0.64492(17) 0.69939(15) 0.04548(14) 0.0202(5) Uani 1 1 d .
N8 N 0.80427(16) 0.93341(14) 0.18079(14) 0.0192(5) Uani 1 1 d .
N9 N 0.8941(2) 0.7397(2) 0.78692(19) 0.0443(7) Uani 1 1 d .
C1 C 0.6598(2) 0.64298(19) 0.55516(18) 0.0290(6) Uani 1 1 d .
H1 H 0.734725 0.650971 0.585953 0.035 Uiso 1 1 calc R
C2 C 0.5853(3) 0.6245(2) 0.60346(19) 0.0351(7) Uani 1 1 d .
H2 H 0.608260 0.619269 0.666252 0.042 Uiso 1 1 calc R
C3 C 0.4760(3) 0.6136(2) 0.5590(2) 0.0379(7) Uani 1 1 d .
H3 H 0.422608 0.600360 0.590704 0.045 Uiso 1 1 calc R
C4 C 0.4456(2) 0.6223(2) 0.46762(19) 0.0308(7) Uani 1 1 d .
H4 H 0.370897 0.615696 0.435731 0.037 Uiso 1 1 calc R
C5 C 0.5254(2) 0.64071(18) 0.42322(17) 0.0221(6) Uani 1 1 d .
C6 C 0.4989(2) 0.64909(17) 0.32189(17) 0.0201(5) Uani 1 1 d .
C7 C 0.4045(2) 0.71413(18) 0.28441(17) 0.0215(6) Uani 1 1 d .
C8 C 0.2960(2) 0.6829(2) 0.26679(18) 0.0267(6) Uani 1 1 d .
H8A H 0.277182 0.620605 0.280825 0.032 Uiso 1 1 calc R
C9 C 0.2157(2) 0.7438(2) 0.2286(2) 0.0333(7) Uani 1 1 d .
H9 H 0.140879 0.723639 0.215924 0.040 Uiso 1 1 calc R
C10 C 0.2448(2) 0.8338(2) 0.2089(2) 0.0351(7) Uani 1 1 d .
H10 H 0.190634 0.876362 0.182026 0.042 Uiso 1 1 calc R
C11 C 0.3546(2) 0.8612(2) 0.2291(2) 0.0301(7) Uani 1 1 d .
H11 H 0.374911 0.923358 0.215685 0.036 Uiso 1 1 calc R
C12 C 0.9533(2) 0.6617(2) 0.53856(19) 0.0289(6) Uani 1 1 d .
H12 H 0.942617 0.595227 0.533070 0.035 Uiso 1 1 calc R
C13 C 1.0460(2) 0.6990(2) 0.59762(19) 0.0348(7) Uani 1 1 d .
H13 H 1.097820 0.658619 0.632234 0.042 Uiso 1 1 calc R
C14 C 1.0630(2) 0.7948(2) 0.6061(2) 0.0360(7) Uani 1 1 d .
H14 H 1.126942 0.821762 0.645907 0.043 Uiso 1 1 calc R
C15 C 0.9851(2) 0.8516(2) 0.55549(18) 0.0295(7) Uani 1 1 d .
H15 H 0.994225 0.918172 0.560491 0.035 Uiso 1 1 calc R
C16 C 0.8936(2) 0.80948(18) 0.49739(17) 0.0208(6) Uani 1 1 d .
C17 C 0.8023(2) 0.86582(17) 0.44056(17) 0.0205(5) Uani 1 1 d .
C18 C 0.7101(2) 0.87549(17) 0.48800(18) 0.0229(6) Uani 1 1 d .
C19 C 0.7310(3) 0.8922(2) 0.57838(19) 0.0330(7) Uani 1 1 d .
H19 H 0.804008 0.897668 0.614295 0.040 Uiso 1 1 calc R
C20 C 0.6444(3) 0.9007(2) 0.6158(2) 0.0430(8) Uani 1 1 d .
H20 H 0.656890 0.911346 0.677870 0.052 Uiso 1 1 calc R
C21 C 0.5392(3) 0.8934(2) 0.5613(2) 0.0431(8) Uani 1 1 d .
H21 H 0.478093 0.899388 0.585230 0.052 Uiso 1 1 calc R
C22 C 0.5249(2) 0.8775(2) 0.4718(2) 0.0338(7) Uani 1 1 d .
H22 H 0.452681 0.872718 0.434471 0.041 Uiso 1 1 calc R
C23 C 0.6013(2) 0.45105(18) 0.14038(18) 0.0259(6) Uani 1 1 d .
H23 H 0.525539 0.460690 0.117848 0.031 Uiso 1 1 calc R
C24 C 0.6363(2) 0.36041(19) 0.14452(19) 0.0294(7) Uani 1 1 d .
H24 H 0.585565 0.308603 0.126336 0.035 Uiso 1 1 calc R
C25 C 0.7465(2) 0.34644(19) 0.17563(19) 0.0310(7) Uani 1 1 d .
H25 H 0.773046 0.284746 0.179052 0.037 Uiso 1 1 calc R
C26 C 0.8182(2) 0.42409(18) 0.20191(18) 0.0264(6) Uani 1 1 d .
H26 H 0.894553 0.416300 0.222334 0.032 Uiso 1 1 calc R
C27 C 0.7767(2) 0.51272(18) 0.19784(16) 0.0204(6) Uani 1 1 d .
C28 C 0.8481(2) 0.60205(17) 0.23014(17) 0.0200(5) Uani 1 1 d .
C29 C 0.8932(2) 0.64519(18) 0.15596(17) 0.0216(6) Uani 1 1 d .
C30 C 0.9354(2) 0.5919(2) 0.0989(2) 0.0316(7) Uani 1 1 d .
H30 H 0.937832 0.525475 0.104523 0.038 Uiso 1 1 calc R
C31 C 0.9736(2) 0.6367(2) 0.0338(2) 0.0375(8) Uani 1 1 d .
H31 H 0.999980 0.601189 -0.007379 0.045 Uiso 1 1 calc R
C32 C 0.9732(2) 0.7330(2) 0.0291(2) 0.0340(7) Uani 1 1 d .
H32 H 1.000096 0.765320 -0.014637 0.041 Uiso 1 1 calc R
C33 C 0.9329(2) 0.7816(2) 0.08910(18) 0.0270(6) Uani 1 1 d .
H33 H 0.933642 0.848292 0.086443 0.032 Uiso 1 1 calc R
C34 C 0.6570(2) 0.6396(2) -0.01788(18) 0.0262(6) Uani 1 1 d .
H34 H 0.652408 0.573916 -0.007616 0.031 Uiso 1 1 calc R
C35 C 0.6755(2) 0.6689(2) -0.09675(19) 0.0314(7) Uani 1 1 d .
H35 H 0.684571 0.624425 -0.139630 0.038 Uiso 1 1 calc R
C36 C 0.6807(2) 0.7637(2) -0.11246(19) 0.0343(7) Uani 1 1 d .
H36 H 0.693487 0.786015 -0.166424 0.041 Uiso 1 1 calc R
C37 C 0.6671(2) 0.8259(2) -0.04847(18) 0.0300(7) Uani 1 1 d .
H37 H 0.669538 0.891720 -0.058348 0.036 Uiso 1 1 calc R
C38 C 0.6500(2) 0.79199(18) 0.03022(17) 0.0198(5) Uani 1 1 d .
C39 C 0.6312(2) 0.85611(17) 0.10469(17) 0.0191(5) Uani 1 1 d .
C40 C 0.7093(2) 0.94279(17) 0.11917(17) 0.0190(5) Uani 1 1 d .
C41 C 0.6847(2) 1.02464(18) 0.07160(18) 0.0250(6) Uani 1 1 d .
H41 H 0.616521 1.029626 0.028998 0.030 Uiso 1 1 calc R
C42 C 0.7613(2) 1.09902(19) 0.0873(2) 0.0296(6) Uani 1 1 d .
H42 H 0.747176 1.155411 0.054647 0.036 Uiso 1 1 calc R
C43 C 0.8585(2) 1.09019(19) 0.1509(2) 0.0301(7) Uani 1 1 d .
H43 H 0.911594 1.140822 0.163380 0.036 Uiso 1 1 calc R
C44 C 0.8776(2) 1.00664(19) 0.19649(19) 0.0262(6) Uani 1 1 d .
H44 H 0.944725 1.000798 0.240251 0.031 Uiso 1 1 calc R
C45 C 0.6209(2) 1.05632(19) 0.2853(2) 0.0283(6) Uani 1 1 d .
C46 C 0.5658(3) 1.1378(2) 0.2376(2) 0.0426(8) Uani 1 1 d .
H46A H 0.561049 1.131323 0.174053 0.064 Uiso 1 1 calc GR
H46B H 0.607592 1.195937 0.260981 0.064 Uiso 1 1 calc GR
H46C H 0.492093 1.140086 0.246112 0.064 Uiso 1 1 calc GR
C47 C 0.3754(2) 0.66213(19) 0.07281(17) 0.0227(6) Uani 1 1 d .
C48 C 0.2659(2) 0.6087(2) 0.05159(19) 0.0296(7) Uani 1 1 d .
H48A H 0.255665 0.572932 -0.004054 0.044 Uiso 1 1 calc GR
H48B H 0.207589 0.653165 0.045238 0.044 Uiso 1 1 calc GR
H48C H 0.263619 0.565275 0.099843 0.044 Uiso 1 1 calc GR
C49 C 1.0622(2) 0.79933(19) 0.36692(17) 0.0233(6) Uani 1 1 d .
C50 C 1.1625(2) 0.8579(2) 0.4147(2) 0.0345(7) Uani 1 1 d .
H50A H 1.195637 0.888050 0.370957 0.052 Uiso 1 1 calc GR
H50B H 1.215186 0.817314 0.452656 0.052 Uiso 1 1 calc GR
H50C H 1.141695 0.906271 0.451296 0.052 Uiso 1 1 calc GR
O18 O 0.9039(4) 0.9811(3) 0.9269(3) 0.1229(15) Uani 1 1 d .

loop_
_atom_site_aniso_label
_atom_site_aniso_U_11
_atom_site_aniso_U_22
_atom_site_aniso_U_33
_atom_site_aniso_U_23
_atom_site_aniso_U_13
_atom_site_aniso_U_12
Co1 0.01813(17) 0.01571(17) 0.01747(18) 0.00200(13) 0.00024(14) -0.00014(14)
Co2 0.01777(17) 0.01591(17) 0.02060(18) 0.00059(14) 0.00329(14) 0.00118(14)
Co3 0.01590(17) 0.01462(17) 0.01791(18) 0.00037(13) 0.00083(14) -0.00008(13)
Co4 0.01625(17) 0.01482(17) 0.01777(18) 0.00078(13) 0.00181(14) 0.00075(13)
O1 0.0152(8) 0.0185(9) 0.0176(9) 0.0030(7) 0.0028(7) 0.0001(7)
O1N 0.0371(13) 0.0646(17) 0.0559(16) -0.0249(13) 0.0004(12) -0.0073(12)
O2 0.0185(9) 0.0162(9) 0.0159(9) -0.0013(7) 0.0012(7) 0.0007(7)
O2N 0.0552(17) 0.0463(16) 0.092(2) -0.0067(15) 0.0139(15) -0.0016(13)
O3 0.0185(9) 0.0139(8) 0.0191(9) -0.0019(7) 0.0018(7) 0.0024(7)
O3N 0.0348(13) 0.0767(19) 0.0519(16) -0.0087(14) 0.0041(12) 0.0087(13)
O4 0.0175(8) 0.0153(8) 0.0165(9) 0.0025(7) 0.0019(7) 0.0019(7)
O5 0.0280(10) 0.0204(9) 0.0228(11) 0.0015(8) 0.0035(8) -0.0063(8)
O6 0.0277(10) 0.0155(9) 0.0280(11) 0.0004(8) 0.0033(9) -0.0039(8)
O7 0.0195(9) 0.0183(9) 0.0286(10) -0.0038(8) -0.0058(8) 0.0045(8)
O8 0.0162(9) 0.0204(10) 0.0306(11) 0.0053(8) -0.0002(8) 0.0013(8)
O9 0.0356(12) 0.0207(10) 0.0275(11) 0.0053(8) 0.0028(9) 0.0062(8)
O10 0.0445(12) 0.0177(10) 0.0396(12) 0.0039(9) 0.0041(10) 0.0037(9)
O11 0.0463(15) 0.0278(13) 0.100(2) 0.0114(13) -0.0184(15) -0.0065(11)
O12 0.0174(9) 0.0253(10) 0.0242(10) 0.0026(8) -0.0006(8) 0.0000(8)
O13 0.0265(10) 0.0254(11) 0.0413(12) 0.0057(9) -0.0054(9) -0.0009(8)
O14 0.0186(9) 0.0264(10) 0.0296(11) 0.0010(8) -0.0010(8) -0.0002(8)
O15 0.0254(10) 0.0236(10) 0.0327(11) -0.0002(8) -0.0032(9) 0.0009(8)
O16 0.0431(13) 0.0418(14) 0.0425(14) 0.0167(11) 0.0093(11) 0.0135(12)
O17 0.0397(15) 0.0461(16) 0.0683(18) -0.0085(13) 0.0071(13) -0.0006(12)
N1 0.0247(12) 0.0212(11) 0.0199(11) 0.0026(9) 0.0036(9) -0.0030(9)
N2 0.0195(11) 0.0234(12) 0.0230(12) -0.0013(9) 0.0038(9) 0.0006(9)
N3 0.0211(11) 0.0245(12) 0.0195(11) 0.0017(9) 0.0012(9) -0.0002(9)
N4 0.0281(12) 0.0193(11) 0.0243(12) -0.0012(9) 0.0096(10) 0.0009(9)
N5 0.0206(11) 0.0170(11) 0.0208(11) -0.0019(9) 0.0001(9) -0.0008(9)
N6 0.0173(11) 0.0250(12) 0.0219(12) -0.0018(9) 0.0020(9) 0.0022(9)
N7 0.0177(11) 0.0212(11) 0.0189(11) -0.0001(9) -0.0002(9) 0.0010(9)
N8 0.0178(11) 0.0178(11) 0.0218(11) 0.0014(9) 0.0048(9) 0.0016(9)
N9 0.0434(17) 0.0481(18) 0.0423(17) -0.0083(14) 0.0140(14) -0.0034(14)
C1 0.0322(15) 0.0285(15) 0.0228(15) 0.0038(12) 0.0017(12) -0.0037(12)
C2 0.0433(18) 0.0397(18) 0.0197(15) 0.0053(13) 0.0053(13) -0.0086(15)
C3 0.0401(18) 0.0472(19) 0.0297(17) 0.0066(14) 0.0165(14) -0.0068(15)
C4 0.0263(15) 0.0375(17) 0.0282(16) 0.0029(13) 0.0073(12) -0.0053(13)
C5 0.0255(14) 0.0191(13) 0.0209(14) 0.0025(10) 0.0050(11) -0.0020(11)
C6 0.0187(12) 0.0183(13) 0.0225(13) 0.0040(10) 0.0042(11) -0.0020(10)
C7 0.0209(13) 0.0254(14) 0.0181(13) -0.0015(11) 0.0049(11) -0.0001(11)
C8 0.0225(14) 0.0338(16) 0.0233(14) 0.0001(12) 0.0059(11) -0.0047(12)
C9 0.0185(14) 0.0482(19) 0.0323(17) -0.0047(14) 0.0059(12) -0.0021(13)
C10 0.0231(15) 0.0439(19) 0.0359(17) -0.0002(14) 0.0018(13) 0.0123(13)
C11 0.0276(15) 0.0271(15) 0.0350(17) -0.0001(12) 0.0063(13) 0.0062(12)
C12 0.0291(15) 0.0276(15) 0.0264(15) 0.0051(12) 0.0007(12) 0.0026(12)
C13 0.0313(16) 0.0380(18) 0.0278(16) 0.0084(13) -0.0055(13) 0.0030(14)
C14 0.0294(16) 0.0433(18) 0.0271(16) -0.0014(13) -0.0063(13) -0.0071(14)
C15 0.0300(15) 0.0297(15) 0.0241(15) -0.0035(12) -0.0003(12) -0.0075(12)
C16 0.0240(13) 0.0210(13) 0.0162(13) -0.0014(10) 0.0035(11) -0.0026(11)
C17 0.0243(13) 0.0172(13) 0.0179(13) -0.0008(10) 0.0026(11) -0.0036(11)
C18 0.0310(15) 0.0148(12) 0.0231(14) -0.0025(10) 0.0079(12) -0.0034(11)
C19 0.0395(17) 0.0334(16) 0.0250(15) -0.0069(13) 0.0075(13) -0.0042(14)
C20 0.059(2) 0.046(2) 0.0298(17) -0.0080(15) 0.0223(16) -0.0009(17)
C21 0.046(2) 0.052(2) 0.0406(19) -0.0041(16) 0.0270(16) 0.0024(16)
C22 0.0321(16) 0.0363(17) 0.0373(17) -0.0039(14) 0.0161(14) 0.0038(13)
C23 0.0256(14) 0.0225(14) 0.0262(15) -0.0014(11) 0.0012(12) -0.0038(11)
C24 0.0333(16) 0.0184(14) 0.0322(16) -0.0029(12) 0.0015(13) -0.0043(12)
C25 0.0412(17) 0.0156(13) 0.0330(16) -0.0028(12) 0.0032(14) 0.0036(12)
C26 0.0284(15) 0.0213(14) 0.0262(15) -0.0004(11) 0.0005(12) 0.0059(11)
C27 0.0235(13) 0.0195(13) 0.0159(13) -0.0023(10) 0.0014(11) -0.0003(11)
C28 0.0169(12) 0.0177(13) 0.0223(13) -0.0025(10) -0.0011(10) 0.0035(10)
C29 0.0133(12) 0.0244(14) 0.0241(14) -0.0053(11) -0.0004(10) 0.0002(10)
C30 0.0235(14) 0.0307(16) 0.0394(17) -0.0112(13) 0.0065(13) 0.0008(12)
C31 0.0275(16) 0.052(2) 0.0368(18) -0.0147(15) 0.0163(14) -0.0018(14)
C32 0.0276(15) 0.0458(19) 0.0295(16) 0.0006(14) 0.0097(13) -0.0009(14)
C33 0.0226(14) 0.0326(16) 0.0270(15) 0.0048(12) 0.0086(12) 0.0031(12)
C34 0.0256(14) 0.0273(15) 0.0235(14) -0.0033(11) 0.0022(12) 0.0017(12)
C35 0.0303(16) 0.0386(17) 0.0247(15) -0.0069(13) 0.0059(12) 0.0033(13)
C36 0.0389(17) 0.0435(18) 0.0209(15) 0.0028(13) 0.0086(13) 0.0001(14)
C37 0.0380(17) 0.0284(15) 0.0221(14) 0.0054(12) 0.0049(13) 0.0008(13)
C38 0.0153(12) 0.0237(13) 0.0173(13) 0.0018(10) -0.0013(10) 0.0001(10)
C39 0.0182(12) 0.0178(13) 0.0198(13) 0.0046(10) 0.0017(10) 0.0032(10)
C40 0.0195(12) 0.0187(13) 0.0190(13) 0.0012(10) 0.0053(10) 0.0012(10)
C41 0.0250(14) 0.0215(14) 0.0267(15) 0.0046(11) 0.0035(12) 0.0026(11)
C42 0.0328(16) 0.0198(14) 0.0352(16) 0.0072(12) 0.0065(13) 0.0016(12)
C43 0.0300(15) 0.0170(14) 0.0412(18) 0.0014(12) 0.0068(13) -0.0063(12)
C44 0.0210(13) 0.0238(14) 0.0309(15) -0.0005(12) 0.0015(12) -0.0011(11)
C45 0.0358(16) 0.0184(14) 0.0357(17) 0.0026(12) 0.0179(14) 0.0036(12)
C46 0.051(2) 0.0270(16) 0.051(2) 0.0123(15) 0.0140(17) 0.0115(15)
C47 0.0205(13) 0.0275(15) 0.0190(13) -0.0048(11) 0.0031(11) 0.0010(11)
C48 0.0198(14) 0.0330(16) 0.0325(16) -0.0047(13) 0.0008(12) -0.0018(12)
C49 0.0209(13) 0.0267(15) 0.0214(14) -0.0036(11) 0.0040(11) 0.0023(11)
C50 0.0259(15) 0.0334(17) 0.0390(18) -0.0072(14) -0.0006(13) -0.0023(13)
O18 0.151(4) 0.104(3) 0.132(4) 0.000(3) 0.069(3) 0.017(3)

loop_
_atom_type_symbol
_atom_type_description
_atom_type_scat_dispersion_real
_atom_type_scat_dispersion_imag
_atom_type_scat_source
C C 0.0033 0.0016 'International Tables Vol C Tables 4.2.6.8 and 6.1.1.4'
H H 0.0000 0.0000 'International Tables Vol C Tables 4.2.6.8 and 6.1.1.4'
Co Co 0.3494 0.9721 'International Tables Vol C Tables 4.2.6.8 and 6.1.1.4'
N N 0.0061 0.0033 'International Tables Vol C Tables 4.2.6.8 and 6.1.1.4'
O O 0.0106 0.0060 'International Tables Vol C Tables 4.2.6.8 and 6.1.1.4'

loop_
_exptl_crystal_face_index_h
_exptl_crystal_face_index_k
_exptl_crystal_face_index_l
_exptl_crystal_face_perp_dist
1 -14 15 0.0505
-1 -14 15 0.0585
-1 15 -14 0.0633
11 13 -13 0.0970
7 1 17 0.0907
17 0 0 0.0958
-16 4 -4 0.0913
1 -1 -21 0.1145
1 -3 -21 0.1203
-1 0 21 0.0787
0 -11 -18 0.1448
0 11 18 0.1267
13 -8 9 0.0823
-18 0 3 0.1034

loop_
_geom_angle_atom_site_label_1
_geom_angle_atom_site_label_2
_geom_angle_atom_site_label_3
_geom_angle
O1 Co1 O2 81.97(6)
O1 Co1 O3 80.65(7)
O1 Co1 O9 112.10(7)
O1 Co1 N1 77.03(8)
O1 Co1 N3 153.08(8)
O2 Co1 O3 78.21(6)
O9 Co1 O2 157.69(8)
O9 Co1 O3 86.87(8)
O9 Co1 N1 92.35(9)
O9 Co1 N3 93.75(8)
N1 Co1 O2 108.09(8)
N1 Co1 O3 155.55(7)
N1 Co1 N3 95.21(8)
N3 Co1 O2 75.98(7)
N3 Co1 O3 109.22(8)
O2 Co2 O1 79.86(6)
O2 Co2 O4 82.48(6)
O2 Co2 N2 150.29(8)
O2 Co2 N4 76.67(8)
O4 Co2 O1 76.91(6)
O4 Co2 N4 159.15(8)
O10 Co2 O1 164.46(7)
O10 Co2 O2 113.80(8)
O10 Co2 O4 96.91(8)
O10 Co2 N2 93.93(9)
O10 Co2 N4 91.61(8)
N2 Co2 O1 74.41(7)
N2 Co2 O4 105.48(7)
N2 Co2 N4 92.82(9)
N4 Co2 O1 99.08(7)
O1 Co3 O3 77.87(6)
O1 Co3 N5 106.70(8)
O1 Co3 N7 159.23(7)
O4 Co3 O1 82.19(7)
O4 Co3 O3 80.26(6)
O4 Co3 O12 117.75(7)
O4 Co3 N5 150.60(8)
O4 Co3 N7 77.44(7)
O12 Co3 O1 91.50(7)
O12 Co3 O3 157.97(7)
O12 Co3 N5 90.45(7)
O12 Co3 N7 94.41(7)
N5 Co3 O3 74.59(7)
N5 Co3 N7 93.16(8)
N7 Co3 O3 102.33(7)
O2 Co4 O4 77.99(6)
O2 Co4 N6 157.08(8)
O3 Co4 O2 81.53(7)
O3 Co4 O4 79.30(6)
O3 Co4 N6 75.84(8)
O3 Co4 N8 148.79(7)
O14 Co4 O2 97.28(7)
O14 Co4 O3 113.33(7)
O14 Co4 O4 165.98(7)
O14 Co4 N6 88.43(8)
O14 Co4 N8 95.04(8)
N6 Co4 O4 101.07(7)
N8 Co4 O2 108.54(7)
N8 Co4 O4 74.37(7)
N8 Co4 N6 92.95(8)
Co1 O1 Co2 96.68(6)
Co1 O1 Co3 104.36(7)
Co3 O1 Co2 96.42(7)
C6 O1 Co1 118.06(15)
C6 O1 Co2 111.60(14)
C6 O1 Co3 124.32(14)
Co2 O2 Co1 99.13(7)
Co2 O2 Co4 101.72(7)
Co4 O2 Co1 98.56(7)
C17 O2 Co1 110.34(14)
C17 O2 Co2 115.85(15)
C17 O2 Co4 126.76(15)
Co1 O3 Co3 96.14(7)
Co4 O3 Co1 100.19(7)
Co4 O3 Co3 99.00(7)
C28 O3 Co1 128.08(15)
C28 O3 Co3 110.28(13)
C28 O3 Co4 117.73(15)
Co2 O4 Co4 95.73(6)
Co3 O4 Co2 102.97(7)
Co3 O4 Co4 99.81(7)
C39 O4 Co2 125.68(15)
C39 O4 Co3 117.02(14)
C39 O4 Co4 110.88(14)
C6 O5 H5 109.5
C17 O6 H6 109.5
C28 O7 H7 109.5
C39 O8 H8 109.5
Co1 O9 H9A 111.5
Co1 O9 H9B 110.8
H9A O9 H9B 107.7
C45 O10 Co2 139.3(2)
C47 O12 Co3 129.92(17)
C49 O14 Co4 135.17(18)
H16A O16 H16B 109.5
H17A O17 H17B 109.5
C1 N1 Co1 126.29(19)
C5 N1 Co1 115.45(17)
C5 N1 C1 118.2(2)
C7 N2 Co2 118.16(17)
C7 N2 C11 119.0(2)
C11 N2 Co2 122.84(19)
C12 N3 Co1 126.43(18)
C12 N3 C16 117.9(2)
C16 N3 Co1 115.28(17)
C18 N4 Co2 114.51(18)
C18 N4 C22 118.2(2)
C22 N4 Co2 127.29(19)
C23 N5 Co3 123.81(18)
C27 N5 Co3 117.71(16)
C27 N5 C23 118.3(2)
C29 N6 Co4 114.68(18)
C29 N6 C33 118.4(2)
C33 N6 Co4 126.86(19)
C34 N7 Co3 127.46(18)
C38 N7 Co3 114.27(16)
C38 N7 C34 118.3(2)
C40 N8 Co4 118.51(16)
C40 N8 C44 118.4(2)
C44 N8 Co4 123.06(18)
O1N N9 O2N 119.3(3)
O1N N9 O3N 120.0(3)
O2N N9 O3N 120.7(3)
N1 C1 H1 118.5
N1 C1 C2 123.0(3)
C2 C1 H1 118.5
C1 C2 H2 120.6
C1 C2 C3 118.7(3)
C3 C2 H2 120.6
C2 C3 H3 120.5
C4 C3 C2 119.0(3)
C4 C3 H3 120.5
C3 C4 H4 120.4
C3 C4 C5 119.1(3)
C5 C4 H4 120.4
N1 C5 C4 122.0(2)
N1 C5 C6 115.5(2)
C4 C5 C6 122.5(2)
O1 C6 O5 111.6(2)
O1 C6 C5 109.7(2)
O1 C6 C7 108.4(2)
O5 C6 C5 105.4(2)
O5 C6 C7 108.99(19)
C5 C6 C7 112.9(2)
N2 C7 C6 116.1(2)
N2 C7 C8 121.6(2)
C8 C7 C6 122.2(2)
C7 C8 H8A 120.5
C9 C8 C7 119.1(3)
C9 C8 H8A 120.5
C8 C9 H9 120.3
C10 C9 C8 119.5(3)
C10 C9 H9 120.3
C9 C10 H10 120.6
C9 C10 C11 118.8(3)
C11 C10 H10 120.6
N2 C11 C10 122.0(3)
N2 C11 H11 119.0
C10 C11 H11 119.0
N3 C12 H12 118.7
N3 C12 C13 122.6(3)
C13 C12 H12 118.7
C12 C13 H13 120.3
C14 C13 C12 119.5(3)
C14 C13 H13 120.3
C13 C14 H14 120.6
C13 C14 C15 118.8(3)
C15 C14 H14 120.6
C14 C15 H15 120.6
C14 C15 C16 118.8(3)
C16 C15 H15 120.6
N3 C16 C15 122.5(3)
N3 C16 C17 114.8(2)
C15 C16 C17 122.7(2)
O2 C17 C16 108.5(2)
O2 C17 C18 108.0(2)
O6 C17 O2 112.5(2)
O6 C17 C16 107.4(2)
O6 C17 C18 110.4(2)
C16 C17 C18 110.1(2)
N4 C18 C17 115.3(2)
N4 C18 C19 122.3(3)
C19 C18 C17 122.5(2)
C18 C19 H19 120.5
C20 C19 C18 119.1(3)
C20 C19 H19 120.5
C19 C20 H20 120.5
C19 C20 C21 118.9(3)
C21 C20 H20 120.5
C20 C21 H21 120.7
C22 C21 C20 118.6(3)
C22 C21 H21 120.7
N4 C22 C21 122.9(3)
N4 C22 H22 118.5
C21 C22 H22 118.5
N5 C23 H23 118.6
N5 C23 C24 122.9(3)
C24 C23 H23 118.6
C23 C24 H24 120.7
C23 C24 C25 118.6(2)
C25 C24 H24 120.7
C24 C25 H25 120.5
C24 C25 C26 119.0(3)
C26 C25 H25 120.5
C25 C26 H26 120.5
C27 C26 C25 119.0(3)
C27 C26 H26 120.5
N5 C27 C26 122.1(2)
N5 C27 C28 114.9(2)
C26 C27 C28 123.0(2)
O3 C28 O7 111.7(2)
O3 C28 C27 109.3(2)
O3 C28 C29 109.6(2)
O7 C28 C27 105.4(2)
O7 C28 C29 109.3(2)
C27 C28 C29 111.5(2)
N6 C29 C28 115.4(2)
N6 C29 C30 121.5(3)
C30 C29 C28 123.1(2)
C29 C30 H30 120.5
C31 C30 C29 119.1(3)
C31 C30 H30 120.5
C30 C31 H31 120.3
C32 C31 C30 119.4(3)
C32 C31 H31 120.3
C31 C32 H32 120.8
C31 C32 C33 118.4(3)
C33 C32 H32 120.8
N6 C33 C32 123.1(3)
N6 C33 H33 118.5
C32 C33 H33 118.5
N7 C34 H34 118.5
N7 C34 C35 123.1(3)
C35 C34 H34 118.5
C34 C35 H35 120.6
C34 C35 C36 118.7(3)
C36 C35 H35 120.6
C35 C36 H36 120.6
C35 C36 C37 118.8(3)
C37 C36 H36 120.6
C36 C37 H37 120.1
C36 C37 C38 119.7(3)
C38 C37 H37 120.1
N7 C38 C37 121.4(2)
N7 C38 C39 115.2(2)
C37 C38 C39 123.4(2)
O4 C39 O8 113.1(2)
O4 C39 C38 108.66(19)
O4 C39 C40 108.94(19)
O8 C39 C38 108.07(19)
O8 C39 C40 107.4(2)
C40 C39 C38 110.7(2)
N8 C40 C39 115.0(2)
N8 C40 C41 122.4(2)
C41 C40 C39 122.6(2)
C40 C41 H41 120.6
C42 C41 C40 118.8(2)
C42 C41 H41 120.6
C41 C42 H42 120.4
C43 C42 C41 119.1(3)
C43 C42 H42 120.4
C42 C43 H43 120.4
C42 C43 C44 119.2(2)
C44 C43 H43 120.4
N8 C44 C43 122.1(2)
N8 C44 H44 118.9
C43 C44 H44 118.9
O10 C45 C46 117.1(3)
O11 C45 O10 124.8(3)
O11 C45 C46 118.0(3)
C45 C46 H46A 109.5
C45 C46 H46B 109.5
C45 C46 H46C 109.5
H46A C46 H46B 109.5
H46A C46 H46C 109.5
H46B C46 H46C 109.5
O12 C47 C48 116.0(2)
O13 C47 O12 125.1(2)
O13 C47 C48 118.9(2)
C47 C48 H48A 109.5
C47 C48 H48B 109.5
C47 C48 H48C 109.5
H48A C48 H48B 109.5
H48A C48 H48C 109.5
H48B C48 H48C 109.5
O14 C49 O15 124.8(2)
O14 C49 C50 116.8(2)
O15 C49 C50 118.4(2)
C49 C50 H50A 109.5
C49 C50 H50B 109.5
C49 C50 H50C 109.5
H50A C50 H50B 109.5
H50A C50 H50C 109.5
H50B C50 H50C 109.5

loop_
_geom_bond_atom_site_label_1
_geom_bond_atom_site_label_2
_geom_bond_distance
Co1 O1 2.0410(16)
Co1 O2 2.1578(17)
Co1 O3 2.1597(18)
Co1 O9 2.0850(18)
Co1 N1 2.124(2)
Co1 N3 2.139(2)
Co2 O1 2.2399(17)
Co2 O2 2.0466(17)
Co2 O4 2.1087(17)
Co2 O10 2.0086(19)
Co2 N2 2.091(2)
Co2 N4 2.155(2)
Co3 O1 2.0940(17)
Co3 O3 2.2306(16)
Co3 O4 2.0225(16)
Co3 O12 2.0731(17)
Co3 N5 2.108(2)
Co3 N7 2.137(2)
Co4 O2 2.1118(17)
Co4 O3 2.0582(17)
Co4 O4 2.2394(16)
Co4 O14 2.0278(17)
Co4 N6 2.178(2)
Co4 N8 2.099(2)
O1 C6 1.393(3)
O1N N9 1.215(3)
O2 C17 1.409(3)
O2N N9 1.266(4)
O3 C28 1.384(3)
O3N N9 1.270(4)
O4 C39 1.393(3)
O5 H5 0.8400
O5 C6 1.419(3)
O6 H6 0.8400
O6 C17 1.393(3)
O7 H7 0.8400
O7 C28 1.421(3)
O8 H8 0.8400
O8 C39 1.396(3)
O9 H9A 0.8794
O9 H9B 0.8776
O10 C45 1.248(3)
O11 C45 1.236(4)
O12 C47 1.284(3)
O13 C47 1.226(3)
O14 C49 1.256(3)
O15 C49 1.260(3)
O16 H16A 0.8500
O16 H16B 0.8508
O17 H17A 0.8510
O17 H17B 0.8495
N1 C1 1.347(3)
N1 C5 1.341(3)
N2 C7 1.343(3)
N2 C11 1.345(3)
N3 C12 1.343(3)
N3 C16 1.344(3)
N4 C18 1.339(3)
N4 C22 1.341(4)
N5 C23 1.347(3)
N5 C27 1.341(3)
N6 C29 1.340(3)
N6 C33 1.342(4)
N7 C34 1.344(3)
N7 C38 1.341(3)
N8 C40 1.345(3)
N8 C44 1.346(3)
C1 H1 0.9500
C1 C2 1.372(4)
C2 H2 0.9500
C2 C3 1.383(4)
C3 H3 0.9500
C3 C4 1.383(4)
C4 H4 0.9500
C4 C5 1.384(4)
C5 C6 1.533(4)
C6 C7 1.538(4)
C7 C8 1.387(4)
C8 H8A 0.9500
C8 C9 1.380(4)
C9 H9 0.9500
C9 C10 1.376(4)
C10 H10 0.9500
C10 C11 1.386(4)
C11 H11 0.9500
C12 H12 0.9500
C12 C13 1.377(4)
C13 H13 0.9500
C13 C14 1.373(4)
C14 H14 0.9500
C14 C15 1.385(4)
C15 H15 0.9500
C15 C16 1.386(4)
C16 C17 1.523(4)
C17 C18 1.549(4)
C18 C19 1.382(4)
C19 H19 0.9500
C19 C20 1.380(4)
C20 H20 0.9500
C20 C21 1.384(5)
C21 H21 0.9500
C21 C22 1.376(4)
C22 H22 0.9500
C23 H23 0.9500
C23 C24 1.378(4)
C24 H24 0.9500
C24 C25 1.380(4)
C25 H25 0.9500
C25 C26 1.392(4)
C26 H26 0.9500
C26 C27 1.382(4)
C27 C28 1.534(3)
C28 C29 1.537(4)
C29 C30 1.389(4)
C30 H30 0.9500
C30 C31 1.380(4)
C31 H31 0.9500
C31 C32 1.373(4)
C32 H32 0.9500
C32 C33 1.373(4)
C33 H33 0.9500
C34 H34 0.9500
C34 C35 1.373(4)
C35 H35 0.9500
C35 C36 1.374(4)
C36 H36 0.9500
C36 C37 1.380(4)
C37 H37 0.9500
C37 C38 1.385(4)
C38 C39 1.546(3)
C39 C40 1.528(3)
C40 C41 1.385(4)
C41 H41 0.9500
C41 C42 1.384(4)
C42 H42 0.9500
C42 C43 1.378(4)
C43 H43 0.9500
C43 C44 1.384(4)
C44 H44 0.9500
C45 C46 1.480(4)
C46 H46A 0.9800
C46 H46B 0.9800
C46 H46C 0.9800
C47 C48 1.514(4)
C48 H48A 0.9800
C48 H48B 0.9800
C48 H48C 0.9800
C49 C50 1.512(4)
C50 H50A 0.9800
C50 H50B 0.9800
C50 H50C 0.9800

loop_
_geom_torsion_atom_site_label_1
_geom_torsion_atom_site_label_2
_geom_torsion_atom_site_label_3
_geom_torsion_atom_site_label_4
_geom_torsion
Co1 O1 C6 O5 -93.8(2)
Co1 O1 C6 C5 22.6(2)
Co1 O1 C6 C7 146.20(15)
Co1 O2 C17 O6 160.98(16)
Co1 O2 C17 C16 42.3(2)
Co1 O2 C17 C18 -77.0(2)
Co1 O3 C28 O7 -39.7(3)
Co1 O3 C28 C27 76.5(2)
Co1 O3 C28 C29 -161.00(14)
Co1 N1 C1 C2 -175.0(2)
Co1 N1 C5 C4 175.6(2)
Co1 N1 C5 C6 -3.0(3)
Co1 N3 C12 C13 172.1(2)
Co1 N3 C16 C15 -172.9(2)
Co1 N3 C16 C17 8.6(3)
Co2 O1 C6 O5 155.53(15)
Co2 O1 C6 C5 -88.1(2)
Co2 O1 C6 C7 35.5(2)
Co2 O2 C17 O6 -87.4(2)
Co2 O2 C17 C16 153.89(16)
Co2 O2 C17 C18 34.6(2)
Co2 O4 C39 O8 -43.2(3)
Co2 O4 C39 C38 -163.15(14)
Co2 O4 C39 C40 76.1(2)
Co2 O10 C45 O11 -5.7(5)
Co2 O10 C45 C46 175.3(2)
Co2 N2 C7 C6 -2.0(3)
Co2 N2 C7 C8 179.8(2)
Co2 N2 C11 C10 179.3(2)
Co2 N4 C18 C17 1.4(3)
Co2 N4 C18 C19 -179.8(2)
Co2 N4 C22 C21 179.2(2)
Co3 O1 C6 O5 41.0(3)
Co3 O1 C6 C5 157.31(15)
Co3 O1 C6 C7 -79.0(2)
Co3 O3 C28 O7 -155.47(16)
Co3 O3 C28 C27 -39.2(2)
Co3 O3 C28 C29 83.25(18)
Co3 O4 C39 O8 89.4(2)
Co3 O4 C39 C38 -30.6(2)
Co3 O4 C39 C40 -151.33(15)
Co3 O12 C47 O13 6.2(4)
Co3 O12 C47 C48 -174.88(17)
Co3 N5 C23 C24 -174.7(2)
Co3 N5 C27 C26 176.6(2)
Co3 N5 C27 C28 -2.0(3)
Co3 N7 C34 C35 -179.2(2)
Co3 N7 C38 C37 -179.9(2)
Co3 N7 C38 C39 -2.0(3)
Co4 O2 C17 O6 42.6(3)
Co4 O2 C17 C16 -76.1(2)
Co4 O2 C17 C18 164.65(15)
Co4 O3 C28 O7 92.0(2)
Co4 O3 C28 C27 -151.75(15)
Co4 O3 C28 C29 -29.2(2)
Co4 O4 C39 O8 -157.09(15)
Co4 O4 C39 C38 82.93(18)
Co4 O4 C39 C40 -37.8(2)
Co4 O14 C49 O15 8.2(5)
Co4 O14 C49 C50 -172.3(2)
Co4 N6 C29 C28 0.5(3)
Co4 N6 C29 C30 -177.51(19)
Co4 N6 C33 C32 179.0(2)
Co4 N8 C40 C39 -3.0(3)
Co4 N8 C40 C41 177.7(2)
Co4 N8 C44 C43 -178.0(2)
O1 C6 C7 N2 -23.3(3)
O1 C6 C7 C8 154.8(2)
O2 C17 C18 N4 -22.4(3)
O2 C17 C18 C19 158.7(2)
O3 C28 C29 N6 17.6(3)
O3 C28 C29 C30 -164.4(2)
O4 C39 C40 N8 28.1(3)
O4 C39 C40 C41 -152.7(2)
O5 C6 C7 N2 -144.9(2)
O5 C6 C7 C8 33.2(3)
O6 C17 C18 N4 100.9(2)
O6 C17 C18 C19 -77.9(3)
O7 C28 C29 N6 -105.1(2)
O7 C28 C29 C30 72.9(3)
O8 C39 C40 N8 150.9(2)
O8 C39 C40 C41 -29.9(3)
N1 C1 C2 C3 -0.5(5)
N1 C5 C6 O1 -12.0(3)
N1 C5 C6 O5 108.2(2)
N1 C5 C6 C7 -132.9(2)
N2 C7 C8 C9 1.6(4)
N3 C12 C13 C14 -0.3(5)
N3 C16 C17 O2 -34.2(3)
N3 C16 C17 O6 -156.0(2)
N3 C16 C17 C18 83.8(3)
N4 C18 C19 C20 0.7(4)
N5 C23 C24 C25 -1.2(4)
N5 C27 C28 O3 28.5(3)
N5 C27 C28 O7 148.7(2)
N5 C27 C28 C29 -92.8(3)
N6 C29 C30 C31 -2.5(4)
N7 C34 C35 C36 -0.8(4)
N7 C38 C39 O4 20.2(3)
N7 C38 C39 O8 -102.8(2)
N7 C38 C39 C40 139.8(2)
N8 C40 C41 C42 0.8(4)
C1 N1 C5 C4 -1.0(4)
C1 N1 C5 C6 -179.6(2)
C1 C2 C3 C4 -0.4(5)
C2 C3 C4 C5 0.6(5)
C3 C4 C5 N1 0.1(4)
C3 C4 C5 C6 178.5(3)
C4 C5 C6 O1 169.5(2)
C4 C5 C6 O5 -70.3(3)
C4 C5 C6 C7 48.5(3)
C5 N1 C1 C2 1.2(4)
C5 C6 C7 N2 98.4(3)
C5 C6 C7 C8 -83.5(3)
C6 C7 C8 C9 -176.4(3)
C7 N2 C11 C10 1.5(4)
C7 C8 C9 C10 -0.1(4)
C8 C9 C10 C11 -0.7(4)
C9 C10 C11 N2 0.0(5)
C11 N2 C7 C6 175.9(2)
C11 N2 C7 C8 -2.3(4)
C12 N3 C16 C15 0.4(4)
C12 N3 C16 C17 -178.2(2)
C12 C13 C14 C15 0.8(5)
C13 C14 C15 C16 -0.8(5)
C14 C15 C16 N3 0.2(4)
C14 C15 C16 C17 178.6(3)
C15 C16 C17 O2 147.3(3)
C15 C16 C17 O6 25.5(3)
C15 C16 C17 C18 -94.7(3)
C16 N3 C12 C13 -0.3(4)
C16 C17 C18 N4 -140.7(2)
C16 C17 C18 C19 40.4(3)
C17 C18 C19 C20 179.5(3)
C18 N4 C22 C21 -0.3(4)
C18 C19 C20 C21 -0.8(5)
C19 C20 C21 C22 0.4(5)
C20 C21 C22 N4 0.2(5)
C22 N4 C18 C17 -179.0(2)
C22 N4 C18 C19 -0.2(4)
C23 N5 C27 C26 1.0(4)
C23 N5 C27 C28 -177.6(2)
C23 C24 C25 C26 0.2(4)
C24 C25 C26 C27 1.4(4)
C25 C26 C27 N5 -2.0(4)
C25 C26 C27 C28 176.5(3)
C26 C27 C28 O3 -150.1(3)
C26 C27 C28 O7 -29.9(3)
C26 C27 C28 C29 88.6(3)
C27 N5 C23 C24 0.6(4)
C27 C28 C29 N6 138.8(2)
C27 C28 C29 C30 -43.2(3)
C28 C29 C30 C31 179.6(2)
C29 N6 C33 C32 1.1(4)
C29 C30 C31 C32 2.5(4)
C30 C31 C32 C33 -0.9(4)
C31 C32 C33 N6 -0.9(4)
C33 N6 C29 C28 178.7(2)
C33 N6 C29 C30 0.7(4)
C34 N7 C38 C37 0.0(4)
C34 N7 C38 C39 177.9(2)
C34 C35 C36 C37 0.0(4)
C35 C36 C37 C38 0.8(4)
C36 C37 C38 N7 -0.8(4)
C36 C37 C38 C39 -178.5(2)
C37 C38 C39 O4 -161.9(2)
C37 C38 C39 O8 75.1(3)
C37 C38 C39 C40 -42.3(3)
C38 N7 C34 C35 0.9(4)
C38 C39 C40 N8 -91.3(3)
C38 C39 C40 C41 87.9(3)
C39 C40 C41 C42 -178.3(3)
C40 N8 C44 C43 -0.5(4)
C40 C41 C42 C43 -1.4(4)
C41 C42 C43 C44 1.0(5)
C42 C43 C44 N8 -0.1(5)
C44 N8 C40 C39 179.3(2)
C44 N8 C40 C41 0.1(4)

loop_
_exptl_oxdiff_crystal_face_indexfrac_h
_exptl_oxdiff_crystal_face_indexfrac_k
_exptl_oxdiff_crystal_face_indexfrac_l
_exptl_oxdiff_crystal_face_x
_exptl_oxdiff_crystal_face_y
_exptl_oxdiff_crystal_face_z
1.0000 -14.0000 15.0013 0.1317 -0.9659 0.2104
-0.9999 -14.0001 15.0012 0.0170 -0.9595 0.1957
-1.0000 15.0002 -14.0011 -0.1248 0.9821 -0.1435
10.9993 13.0004 -13.0004 0.5672 0.8349 -0.0713
6.9996 1.0015 17.0030 0.5029 -0.4124 0.7467
16.9991 0.0005 0.0009 0.9748 -0.0548 0.1247
-15.9991 3.9996 -4.0012 -0.9371 0.3193 -0.1642
0.9999 -1.0015 -21.0032 -0.0678 0.4881 -0.8452
0.9999 -3.0017 -21.0033 -0.0698 0.4050 -0.9003
-0.9999 0.0015 21.0031 0.0668 -0.5297 0.8176
-0.0000 -11.0022 -18.0035 -0.1176 -0.0005 -1.0105
0.0000 11.0022 18.0035 0.1176 0.0005 1.0105
12.9993 -7.9997 9.0015 0.7905 -0.6028 0.2282
-17.9990 -0.0003 2.9995 -1.0145 -0.0182 -0.0142
